data_1506948
loop_
_publ_author_name
'Le, Julie Cong-Dung'
'Pagenkopf, Brian L.'

_publ_section_title
;
 A new class of substituted aryl bis(oxazoline) ligands for highly
 enantioselective copper-catalyzed asymmetric aldol addition of
 dienolsilane to pyruvate and glyoxylate esters.
;
_journal_issue 22
_journal_name_full 'Organic letters'
_journal_page_first 4097
_journal_page_last 4099
_journal_paper_doi 10.1021/ol048179w
_journal_volume 6
_journal_year 2004
_chemical_formula_sum 'C16 H18 O6'
_chemical_formula_weight 306.30
_chemical_name_systematic
; 
 ? 
;
_space_group_IT_number 4
_symmetry_cell_setting monoclinic
_symmetry_space_group_name_Hall 'P 2yb'
_symmetry_space_group_name_H-M 'P 1 21 1'
_atom_sites_solution_hydrogens geom
_atom_sites_solution_primary direct
_atom_sites_solution_secondary difmap
_audit_creation_method SHELXL-97
_cell_angle_alpha 90.00
_cell_angle_beta 113.233(3)
_cell_angle_gamma 90.00
_cell_formula_units_Z 2
_cell_length_a 8.8086(7)
_cell_length_b 8.4239(6)
_cell_length_c 11.2036(10)
_cell_measurement_temperature 153(2)
_cell_volume 763.92(11)
_computing_cell_refinement 'Collect software, Nonius B.V. 1998'
_computing_data_collection 'Collect software, Nonius B.V. 1998'
_computing_data_reduction
;
DENZO and Scalepack (Otwinoski and Minor, 1997)
;
_computing_molecular_graphics 'XP SHELXTL/PC, Siemens Analytical'
_computing_structure_refinement 'XL SHELXTL/PC, Siemens Analytical'
_computing_structure_solution
;

SIR97 - Altomare A., Burla M.C., Camalli M., Cascarano G.L., Giacovazzo C., 
Guagliardi A., Moliterni A.G.G., Polidori G.,Spagna R.
;
_diffrn_ambient_temperature 153(2)
_diffrn_measured_fraction_theta_full 0.907
_diffrn_measured_fraction_theta_max 0.907
_diffrn_measurement_device_type 'Nonius Kappa CCD'
_diffrn_measurement_method \w-scans
_diffrn_radiation_monochromator graphite
_diffrn_radiation_source 'fine-focus sealed tube'
_diffrn_radiation_type MoK\a
_diffrn_radiation_wavelength 0.71073
_diffrn_reflns_av_R_equivalents 0.0000
_diffrn_reflns_av_sigmaI/netI 0.0546
_diffrn_reflns_limit_h_max 11
_diffrn_reflns_limit_h_min -11
_diffrn_reflns_limit_k_max 10
_diffrn_reflns_limit_k_min -10
_diffrn_reflns_limit_l_max 14
_diffrn_reflns_limit_l_min -14
_diffrn_reflns_number 3035
_diffrn_reflns_theta_full 27.50
_diffrn_reflns_theta_max 27.50
_diffrn_reflns_theta_min 3.12
_exptl_absorpt_coefficient_mu 0.102
_exptl_absorpt_correction_type none
_exptl_crystal_colour colorless
_exptl_crystal_density_diffrn 1.332
_exptl_crystal_density_method 'not measured'
_exptl_crystal_description prisms
_exptl_crystal_F_000 324
_exptl_crystal_size_max 0.56
_exptl_crystal_size_mid 0.20
_exptl_crystal_size_min 0.18
_refine_diff_density_max 0.281
_refine_diff_density_min -0.244
_refine_diff_density_rms 0.057
_refine_ls_abs_structure_details 'Flack H D (1983), Acta Cryst. A39, 876-881'
_refine_ls_abs_structure_Flack 0.6(16)
_refine_ls_extinction_coef 0.047(8)
_refine_ls_extinction_expression Fc^*^=kFc[1+0.001xFc^2^\l^3^/sin(2\q)]^-1/4^
_refine_ls_extinction_method SHELXL
_refine_ls_goodness_of_fit_ref 1.327
_refine_ls_hydrogen_treatment mixed
_refine_ls_matrix_type full
_refine_ls_number_parameters 272
_refine_ls_number_reflns 3035
_refine_ls_number_restraints 1
_refine_ls_restrained_S_all 1.326
_refine_ls_R_factor_all 0.0800
_refine_ls_R_factor_gt 0.0766
_refine_ls_shift/su_max 0.006
_refine_ls_shift/su_mean 0.001
_refine_ls_structure_factor_coef Fsqd
_refine_ls_weighting_details 'calc w=1/[\s^2^(Fo^2^)+(0.0000P)^2^+0.8820P] where P=(Fo^2^+2Fc^2^)/3'
_refine_ls_weighting_scheme calc
_refine_ls_wR_factor_gt 0.1357
_refine_ls_wR_factor_ref 0.1373
_reflns_number_gt 2918
_reflns_number_total 3035
_reflns_threshold_expression >2sigma(I)
_cod_data_source_file ol048179wsi20040908_095154.cif
_cod_data_source_block 22jl17
_cod_depositor_comments
;
The following automatic conversions were performed:

'_symmetry_cell_setting' value 'Monoclinic' changed to 'monoclinic'
according to /home/saulius/struct/CIF-dictionaries/cif_core.dic
dictionary named 'cif_core.dic' version 2.4.1 from 2010-06-29.

Automatic conversion script
Id: cif_fix_values 1715 2011-07-08 13:25:40Z adriana 
;
_cod_original_sg_symbol_H-M P21
_cod_database_code 1506948

loop_
_symmetry_equiv_pos_as_xyz
'x, y, z'
'-x, y+1/2, -z'

loop_
_atom_site_label
_atom_site_type_symbol
_atom_site_fract_x
_atom_site_fract_y
_atom_site_fract_z
_atom_site_U_iso_or_equiv
_atom_site_adp_type
_atom_site_occupancy
_atom_site_symmetry_multiplicity
_atom_site_calc_flag
O1 O 0.8283(3) 0.9506(3) 0.3401(3) 0.0248(6) Uani 1 1 d
C2 C 0.7206(4) 0.9866(4) 0.2178(4) 0.0216(8) Uani 1 1 d
C3 C 0.5931(5) 0.8692(4) 0.1531(4) 0.0221(9) Uani 1 1 d
C4 C 0.5743(4) 0.7469(4) 0.2212(3) 0.0197(8) Uani 1 1 d
O5 O 0.6844(3) 0.7158(3) 0.3431(2) 0.0203(6) Uani 1 1 d
C6 C 0.8465(4) 0.7855(4) 0.3781(4) 0.0239(9) Uani 1 1 d
O7 O 0.7303(3) 1.1149(3) 0.1738(3) 0.0292(7) Uani 1 1 d
C8 C 0.4286(4) 0.6355(4) 0.1787(4) 0.0211(8) Uani 1 1 d
C9 C 0.4772(4) 0.4629(4) 0.2189(4) 0.0175(8) Uani 1 1 d
O10 O 0.5955(3) 0.4243(3) 0.1672(3) 0.0219(6) Uani 1 1 d
C11 C 0.5568(5) 0.4402(4) 0.3673(4) 0.0221(8) Uani 1 1 d
O12 O 0.6710(3) 0.3535(3) 0.4203(3) 0.0290(7) Uani 1 1 d
O13 O 0.4751(3) 0.5200(3) 0.4270(3) 0.0250(6) Uani 1 1 d
C14 C 0.5408(6) 0.5026(6) 0.5671(4) 0.0343(10) Uani 1 1 d
C15 C 0.3256(5) 0.3521(4) 0.1683(4) 0.0229(8) Uani 1 1 d
C16 C 0.3305(5) 0.2130(4) 0.1039(4) 0.0240(9) Uani 1 1 d
C17 C 0.1983(5) 0.1094(5) 0.0636(4) 0.0325(11) Uani 1 1 d
C18 C 0.0581(5) 0.1413(5) 0.0887(4) 0.0309(10) Uani 1 1 d
C19 C 0.0517(5) 0.2820(5) 0.1524(4) 0.0285(9) Uani 1 1 d
C20 C 0.1845(5) 0.3857(5) 0.1922(4) 0.0270(9) Uani 1 1 d
C21 C 0.9412(5) 0.6979(5) 0.3111(5) 0.0307(10) Uani 1 1 d
C22 C 0.9255(6) 0.7800(5) 0.5236(4) 0.0309(10) Uani 1 1 d
H3 H 0.516(5) 0.892(5) 0.065(4) 0.024(11) Uiso 1 1 d
H8A H 0.348(5) 0.677(5) 0.206(4) 0.030(12) Uiso 1 1 d
H8B H 0.380(5) 0.644(5) 0.086(4) 0.022(10) Uiso 1 1 d
H10 H 0.642(5) 0.336(5) 0.195(4) 0.009(9) Uiso 1 1 d
H14C H 0.653(5) 0.552(5) 0.603(4) 0.025(11) Uiso 1 1 d
H14A H 0.468(6) 0.565(6) 0.597(5) 0.040(13) Uiso 1 1 d
H14B H 0.556(7) 0.391(7) 0.592(6) 0.066(18) Uiso 1 1 d
H16 H 0.423(5) 0.184(5) 0.090(4) 0.022(10) Uiso 1 1 d
H17 H 0.201(6) 0.020(6) 0.026(5) 0.037(13) Uiso 1 1 d
H18 H -0.042(6) 0.069(6) 0.063(4) 0.042(13) Uiso 1 1 d
H19 H -0.046(6) 0.301(6) 0.171(5) 0.045(14) Uiso 1 1 d
H20 H 0.185(6) 0.475(6) 0.246(5) 0.047(15) Uiso 1 1 d
H22A H 0.860(5) 0.843(5) 0.552(4) 0.014(10) Uiso 1 1 d
H22B H 0.934(6) 0.662(7) 0.553(5) 0.057(15) Uiso 1 1 d
H22C H 1.044(7) 0.813(7) 0.545(5) 0.067(18) Uiso 1 1 d
H21A H 0.957(5) 0.593(6) 0.341(4) 0.033(12) Uiso 1 1 d
H21B H 1.048(7) 0.740(6) 0.343(5) 0.049(14) Uiso 1 1 d
H21C H 0.880(6) 0.709(7) 0.215(6) 0.056(16) Uiso 1 1 d

loop_
_atom_site_aniso_label
_atom_site_aniso_U_11
_atom_site_aniso_U_22
_atom_site_aniso_U_33
_atom_site_aniso_U_23
_atom_site_aniso_U_13
_atom_site_aniso_U_12
O1 0.0246(13) 0.0160(12) 0.0303(15) 0.0009(11) 0.0070(12) -0.0025(10)
C2 0.0218(17) 0.0126(17) 0.033(2) -0.0004(15) 0.0143(17) 0.0050(13)
C3 0.0237(18) 0.0154(16) 0.026(2) -0.0013(15) 0.0083(17) 0.0032(15)
C4 0.0217(17) 0.0133(17) 0.0232(19) -0.0010(14) 0.0077(16) 0.0053(14)
O5 0.0200(12) 0.0162(11) 0.0202(13) 0.0009(10) 0.0032(11) -0.0031(10)
C6 0.0211(17) 0.0160(17) 0.031(2) -0.0003(16) 0.0059(16) -0.0031(14)
O7 0.0289(14) 0.0168(14) 0.0447(18) 0.0065(12) 0.0174(13) 0.0007(11)
C8 0.0186(17) 0.0211(18) 0.022(2) 0.0047(16) 0.0057(17) 0.0005(16)
C9 0.0164(15) 0.0132(16) 0.0237(19) 0.0002(13) 0.0086(15) -0.0025(13)
O10 0.0222(12) 0.0166(12) 0.0294(15) 0.0005(11) 0.0129(12) -0.0013(11)
C11 0.0262(18) 0.0131(16) 0.030(2) 0.0009(15) 0.0142(16) -0.0049(15)
O12 0.0246(13) 0.0277(14) 0.0308(15) 0.0077(12) 0.0068(12) 0.0064(12)
O13 0.0312(14) 0.0241(14) 0.0207(14) -0.0009(11) 0.0113(12) -0.0029(11)
C14 0.041(2) 0.036(2) 0.028(2) -0.004(2) 0.017(2) -0.007(2)
C15 0.0218(17) 0.0200(17) 0.025(2) 0.0000(16) 0.0075(16) -0.0048(14)
C16 0.0209(17) 0.0196(17) 0.033(2) 0.0007(16) 0.0120(18) 0.0022(15)
C17 0.036(2) 0.022(2) 0.036(3) -0.0111(18) 0.010(2) -0.0087(17)
C18 0.025(2) 0.034(2) 0.030(2) -0.0025(19) 0.0066(18) -0.0096(18)
C19 0.0206(18) 0.036(2) 0.027(2) 0.0003(18) 0.0075(17) -0.0054(17)
C20 0.0235(19) 0.026(2) 0.031(2) -0.0020(17) 0.0105(18) -0.0010(16)
C21 0.025(2) 0.026(2) 0.043(3) 0.0036(19) 0.015(2) 0.0088(17)
C22 0.0258(19) 0.030(2) 0.032(2) 0.0016(19) 0.0061(18) 0.0012(18)

loop_
_atom_type_symbol
_atom_type_description
_atom_type_scat_dispersion_real
_atom_type_scat_dispersion_imag
_atom_type_scat_source
C C 0.0033 0.0016 'International Tables Vol C Tables 4.2.6.8 and 6.1.1.4'
H H 0.0000 0.0000 'International Tables Vol C Tables 4.2.6.8 and 6.1.1.4'
O O 0.0106 0.0060 'International Tables Vol C Tables 4.2.6.8 and 6.1.1.4'

loop_
_geom_angle_atom_site_label_1
_geom_angle_atom_site_label_2
_geom_angle_atom_site_label_3
_geom_angle
C2 O1 C6 117.7(3)
O7 C2 O1 118.6(3)
O7 C2 C3 124.8(4)
O1 C2 C3 116.4(3)
C4 C3 C2 119.1(3)
C4 C3 H3 123(2)
C2 C3 H3 118(2)
C3 C4 O5 121.8(3)
C3 C4 C8 125.7(3)
O5 C4 C8 112.4(3)
C4 O5 C6 115.6(3)
O1 C6 O5 109.1(3)
O1 C6 C22 107.4(3)
O5 C6 C22 105.5(3)
O1 C6 C21 110.0(3)
O5 C6 C21 110.2(3)
C22 C6 C21 114.4(4)
C4 C8 C9 113.2(3)
C4 C8 H8A 109(3)
C9 C8 H8A 114(3)
C4 C8 H8B 105(2)
C9 C8 H8B 110(2)
H8A C8 H8B 105(3)
O10 C9 C8 105.2(3)
O10 C9 C11 108.5(3)
C8 C9 C11 113.0(3)
O10 C9 C15 112.4(3)
C8 C9 C15 111.5(3)
C11 C9 C15 106.3(3)
C9 O10 H10 112(3)
O12 C11 O13 124.8(4)
O12 C11 C9 123.2(4)
O13 C11 C9 111.8(3)
C11 O13 C14 115.2(3)
O13 C14 H14C 108(2)
O13 C14 H14A 106(3)
H14C C14 H14A 108(4)
O13 C14 H14B 111(3)
H14C C14 H14B 107(4)
H14A C14 H14B 116(5)
C16 C15 C20 118.9(3)
C16 C15 C9 120.2(3)
C20 C15 C9 120.8(3)
C17 C16 C15 120.6(4)
C17 C16 H16 118(2)
C15 C16 H16 122(2)
C16 C17 C18 120.8(4)
C16 C17 H17 122(3)
C18 C17 H17 117(3)
C17 C18 C19 118.9(4)
C17 C18 H18 124(3)
C19 C18 H18 117(3)
C20 C19 C18 120.0(4)
C20 C19 H19 122(3)
C18 C19 H19 118(3)
C19 C20 C15 120.8(4)
C19 C20 H20 119(3)
C15 C20 H20 119(3)
C6 C21 H21A 108(3)
C6 C21 H21B 107(3)
H21A C21 H21B 104(4)
C6 C21 H21C 108(3)
H21A C21 H21C 115(4)
H21B C21 H21C 114(4)
C6 C22 H22A 106(2)
C6 C22 H22B 109(3)
H22A C22 H22B 114(4)
C6 C22 H22C 104(3)
H22A C22 H22C 119(4)
H22B C22 H22C 104(4)

loop_
_geom_bond_atom_site_label_1
_geom_bond_atom_site_label_2
_geom_bond_distance
O1 C2 1.358(5)
O1 C6 1.445(4)
C2 O7 1.205(4)
C2 C3 1.457(5)
C3 C4 1.331(5)
C3 H3 0.97(4)
C4 O5 1.352(4)
C4 C8 1.507(5)
O5 C6 1.448(4)
C6 C22 1.500(6)
C6 C21 1.516(6)
C8 C9 1.533(5)
C8 H8A 0.95(5)
C8 H8B 0.96(4)
C9 O10 1.415(5)
C9 C11 1.541(5)
C9 C15 1.542(5)
O10 H10 0.85(4)
C11 O12 1.194(4)
C11 O13 1.341(5)
O13 C14 1.450(5)
C14 H14C 1.00(4)
C14 H14A 0.98(5)
C14 H14B 0.98(6)
C15 C16 1.386(5)
C15 C20 1.400(6)
C16 C17 1.381(5)
C16 H16 0.92(4)
C17 C18 1.396(6)
C17 H17 0.86(5)
C18 C19 1.396(6)
C18 H18 1.01(5)
C19 C20 1.386(5)
C19 H19 0.97(5)
C20 H20 0.96(5)
C21 H21A 0.94(5)
C21 H21B 0.93(5)
C21 H21C 1.00(6)
C22 H22A 0.93(4)
C22 H22B 1.04(6)
C22 H22C 1.01(6)

loop_
_geom_hbond_atom_site_label_D
_geom_hbond_atom_site_label_H
_geom_hbond_atom_site_label_A
_geom_hbond_distance_DH
_geom_hbond_distance_HA
_geom_hbond_distance_DA
_geom_hbond_angle_DHA
_geom_hbond_site_symmetry_A
O10 H10 O7 0.85(4) 2.07(4) 2.853(4) 154(3) 1_545

loop_
_geom_torsion_atom_site_label_1
_geom_torsion_atom_site_label_2
_geom_torsion_atom_site_label_3
_geom_torsion_atom_site_label_4
_geom_torsion
C6 O1 C2 O7 -163.1(3)
C6 O1 C2 C3 21.2(5)
O7 C2 C3 C4 -166.1(4)
O1 C2 C3 C4 9.2(5)
C2 C3 C4 O5 -9.7(5)
C2 C3 C4 C8 166.2(4)
C3 C4 O5 C6 -20.1(5)
C8 C4 O5 C6 163.5(3)
C2 O1 C6 O5 -48.3(4)
C2 O1 C6 C22 -162.2(3)
C2 O1 C6 C21 72.6(4)
C4 O5 C6 O1 47.3(4)
C4 O5 C6 C22 162.4(3)
C4 O5 C6 C21 -73.6(4)
C3 C4 C8 C9 142.2(4)
O5 C4 C8 C9 -41.5(4)
C4 C8 C9 O10 -55.4(4)
C4 C8 C9 C11 62.8(4)
C4 C8 C9 C15 -177.5(3)
O10 C9 C11 O12 -24.3(4)
C8 C9 C11 O12 -140.6(4)
C15 C9 C11 O12 96.8(4)
O10 C9 C11 O13 160.2(3)
C8 C9 C11 O13 43.9(4)
C15 C9 C11 O13 -78.7(3)
O12 C11 O13 C14 3.6(5)
C9 C11 O13 C14 179.0(3)
O10 C9 C15 C16 13.1(5)
C8 C9 C15 C16 131.0(4)
C11 C9 C15 C16 -105.5(4)
O10 C9 C15 C20 -170.1(3)
C8 C9 C15 C20 -52.2(5)
C11 C9 C15 C20 71.3(4)
C20 C15 C16 C17 0.1(6)
C9 C15 C16 C17 177.0(4)
C15 C16 C17 C18 -1.0(7)
C16 C17 C18 C19 1.6(7)
C17 C18 C19 C20 -1.3(6)
C18 C19 C20 C15 0.5(6)
C16 C15 C20 C19 0.1(6)
C9 C15 C20 C19 -176.7(4)

loop_
_cod_related_entry_id
_cod_related_entry_database
_cod_related_entry_code
1 ChemSpider 21200187
